data_7249873
loop_
_publ_author_name
'Mai, Ying-Ying'
'Liu, Li'
'Dai, Jing-Cao'

_publ_section_title
;
 Photochromic Pyridylfulgenates and Their Cadmium Complexes
;
_journal_name_full CrystEngComm
_journal_paper_doi 10.1039/D4CE01219D
_journal_year 2025
_chemical_formula_sum 'C19 H15 Cd N O6'
_chemical_formula_weight 465.72
_space_group_crystal_system trigonal
_space_group_IT_number 148
_space_group_name_Hall '-R 3'
_space_group_name_H-M_alt 'R -3 :H'
_atom_sites_solution_hydrogens mixed
_audit_creation_method SHELXL-2014
_audit_update_record
;
2023-09-20 deposited with the CCDC.	2025-01-30 downloaded from the CCDC.
;
_cell_angle_alpha 90
_cell_angle_beta 90
_cell_angle_gamma 120
_cell_formula_units_Z 18
_cell_length_a 33.209(2)
_cell_length_b 33.209(2)
_cell_length_c 8.3584(9)
_cell_measurement_reflns_used 1009
_cell_measurement_temperature 293(2)
_cell_measurement_theta_max 22.8870
_cell_measurement_theta_min 3.0580
_cell_volume 7983.0(11)
_computing_cell_refinement 'CrysAlisPro 1.171.38.41 (Rigaku OD, 2015)'
_computing_data_collection 'CrysAlisPro 1.171.38.41 (Rigaku OD, 2015)'
_computing_data_reduction 'CrysAlisPro 1.171.38.41 (Rigaku OD, 2015)'
_computing_molecular_graphics 'SHELXTL-2014 (Sheldrick, 2014)'
_computing_publication_material 'SHELXTL-2014 (Sheldrick, 2014)'
_computing_structure_refinement 'SHELXL-2014 (Sheldrick, 2014)'
_computing_structure_solution 'SHELXTL-2014 (Sheldrick, 2014)'
_diffrn_ambient_temperature 293(2)
_diffrn_detector_area_resol_mean 16.1213
_diffrn_measured_fraction_theta_full 0.999
_diffrn_measured_fraction_theta_max 0.999
_diffrn_measurement_device_type 'Xcalibur, Eos, Gemini'
_diffrn_measurement_method '\w scans'
_diffrn_radiation_type MoK\a
_diffrn_radiation_wavelength 0.71073
_diffrn_reflns_av_R_equivalents 0.0892
_diffrn_reflns_av_unetI/netI 0.1291
_diffrn_reflns_Laue_measured_fraction_full 0.999
_diffrn_reflns_Laue_measured_fraction_max 0.999
_diffrn_reflns_limit_h_max 40
_diffrn_reflns_limit_h_min -39
_diffrn_reflns_limit_k_max 28
_diffrn_reflns_limit_k_min -39
_diffrn_reflns_limit_l_max 9
_diffrn_reflns_limit_l_min -10
_diffrn_reflns_number 9016
_diffrn_reflns_point_group_measured_fraction_full 0.999
_diffrn_reflns_point_group_measured_fraction_max 0.999
_diffrn_reflns_theta_full 25.242
_diffrn_reflns_theta_max 25.495
_diffrn_reflns_theta_min 2.819
_diffrn_source 'fine-focus sealed X-ray tube'
_exptl_absorpt_coefficient_mu 1.268
_exptl_absorpt_correction_T_max 1.00000
_exptl_absorpt_correction_T_min 0.48737
_exptl_absorpt_correction_type empirical
_exptl_absorpt_process_details multi-scan
_exptl_crystal_colour colorless
_exptl_crystal_density_diffrn 1.744
_exptl_crystal_description needle
_exptl_crystal_F_000 4176
_exptl_crystal_size_max 0.280
_exptl_crystal_size_mid 0.020
_exptl_crystal_size_min 0.020
_refine_diff_density_max 0.983
_refine_diff_density_min -0.737
_refine_diff_density_rms 0.131
_refine_ls_extinction_method none
_refine_ls_goodness_of_fit_ref 1.002
_refine_ls_hydrogen_treatment mixed
_refine_ls_matrix_type full
_refine_ls_number_parameters 245
_refine_ls_number_reflns 3297
_refine_ls_number_restraints 0
_refine_ls_restrained_S_all 1.002
_refine_ls_R_factor_all 0.1223
_refine_ls_R_factor_gt 0.0631
_refine_ls_shift/su_max 0.000
_refine_ls_shift/su_mean 0.000
_refine_ls_structure_factor_coef Fsqd
_refine_ls_weighting_details 'w=1/[\s^2^(Fo^2^)+(0.0362P)^2^] where P=(Fo^2^+2Fc^2^)/3'
_refine_ls_weighting_scheme calc
_refine_ls_wR_factor_gt 0.1022
_refine_ls_wR_factor_ref 0.1260
_reflns_Friedel_coverage 0.000
_reflns_number_gt 2029
_reflns_number_total 3297
_reflns_threshold_expression 'I > 2\s(I)'
_cod_data_source_file d4ce01219d2.cif
_cod_data_source_block compound2
_cod_original_cell_volume 7982.8(14)
_cod_database_code 7249873
_shelx_space_group_comment
;
The symmetry employed for this shelxl refinement is uniquely defined
by the following loop, which should always be used as a source of
symmetry information in preference to the above space-group names.
They are only intended as comments.
;
_shelx_estimated_absorpt_t_min 0.718
_shelx_estimated_absorpt_t_max 0.975
_shelxl_version_number 2014-3

loop_
_space_group_symop_operation_xyz
'x, y, z'
'-y, x-y, z'
'-x+y, -x, z'
'x+2/3, y+1/3, z+1/3'
'-y+2/3, x-y+1/3, z+1/3'
'-x+y+2/3, -x+1/3, z+1/3'
'x+1/3, y+2/3, z+2/3'
'-y+1/3, x-y+2/3, z+2/3'
'-x+y+1/3, -x+2/3, z+2/3'
'-x, -y, -z'
'y, -x+y, -z'
'x-y, x, -z'
'-x+2/3, -y+1/3, -z+1/3'
'y+2/3, -x+y+1/3, -z+1/3'
'x-y+2/3, x+1/3, -z+1/3'
'-x+1/3, -y+2/3, -z+2/3'
'y+1/3, -x+y+2/3, -z+2/3'
'x-y+1/3, x+2/3, -z+2/3'

loop_
_atom_site_label
_atom_site_type_symbol
_atom_site_fract_x
_atom_site_fract_y
_atom_site_fract_z
_atom_site_U_iso_or_equiv
_atom_site_adp_type
_atom_site_occupancy
_atom_site_site_symmetry_order
_atom_site_calc_flag
_atom_site_refinement_flags_posn
_atom_site_refinement_flags_adp
_atom_site_refinement_flags_occupancy
_atom_site_disorder_assembly
_atom_site_disorder_group
Cd Cd 0.03087(2) 0.11529(2) 0.59141(6) 0.0325(2) Uani 1 1 d . . . . .
N N 0.0551(2) 0.1586(2) -0.1763(7) 0.0431(18) Uani 1 1 d . . . . .
O1 O 0.0884(2) 0.17420(18) 0.4559(6) 0.0486(15) Uani 1 1 d . . . . .
O2 O 0.14830(18) 0.16137(18) 0.4636(6) 0.0468(15) Uani 1 1 d . . . . .
O3 O 0.1936(2) 0.33434(19) 0.1630(6) 0.0538(17) Uani 1 1 d . . . . .
O4 O 0.22756(19) 0.30287(18) 0.3047(6) 0.0445(15) Uani 1 1 d . . . . .
O5 O -0.02380(19) 0.05803(19) 0.7611(6) 0.0472(15) Uani 1 1 d . . . . .
O6 O -0.07524(18) -0.00455(17) 0.6279(5) 0.0380(14) Uani 1 1 d . . . . .
C1 C 0.1011(3) 0.2490(3) 0.2343(8) 0.0359(19) Uani 1 1 d . . . . .
H1A H 0.1021 0.2780 0.2086 0.043 Uiso 1 1 calc R U . . .
H1B H 0.0794 0.2345 0.3219 0.043 Uiso 1 1 calc R U . . .
C2 C 0.1486(3) 0.2593(3) 0.2863(7) 0.0287(18) Uani 1 1 d . . . . .
C3 C 0.1612(3) 0.2332(3) 0.3703(7) 0.0305(18) Uani 1 1 d . . . . .
C4 C 0.2134(3) 0.2589(3) 0.3891(8) 0.036(2) Uani 1 1 d . . . . .
C5 C 0.1304(3) 0.1859(3) 0.4359(8) 0.0324(19) Uani 1 1 d . . . . .
C6 C 0.1904(3) 0.3026(3) 0.2405(9) 0.037(2) Uani 1 1 d . . . . .
C7 C -0.0529(3) 0.0168(3) 0.7508(9) 0.041(2) Uani 1 1 d . . . . .
H7 H -0.0573 0.0019 0.8559 0.020(17) Uiso 1 1 d R . . . .
C9 C 0.0282(3) 0.1513(3) -0.0507(10) 0.060(3) Uani 1 1 d . . . . .
H9A H -0.0016 0.1255 -0.0519 0.072 Uiso 1 1 calc R U . . .
C10 C 0.0417(3) 0.1798(3) 0.0822(9) 0.055(3) Uani 1 1 d . . . . .
H10A H 0.0211 0.1728 0.1669 0.066 Uiso 1 1 calc R U . . .
C11 C 0.0840(3) 0.2174(3) 0.0902(9) 0.044(2) Uani 1 1 d . . . . .
C12 C 0.1120(3) 0.2251(4) -0.0384(11) 0.103(5) Uani 1 1 d . . . . .
H12A H 0.1421 0.2505 -0.0391 0.124 Uiso 1 1 calc R U . . .
C13 C 0.0959(4) 0.1954(4) -0.1677(10) 0.100(5) Uani 1 1 d . . . . .
H13A H 0.1157 0.2023 -0.2549 0.120 Uiso 1 1 calc R U . . .
C14 C 0.2293(3) 0.2711(3) 0.5610(9) 0.0344(19) Uani 1 1 d . . . . .
C15 C 0.2126(3) 0.2946(3) 0.6477(9) 0.053(2) Uani 1 1 d . . . . .
H15A H 0.1910 0.3010 0.6014 0.064 Uiso 1 1 calc R U . . .
C16 C 0.2276(3) 0.3094(3) 0.8052(9) 0.064(3) Uani 1 1 d . . . . .
H16A H 0.2169 0.3263 0.8617 0.077 Uiso 1 1 calc R U . . .
C17 C 0.2585(4) 0.2982(3) 0.8741(11) 0.069(3) Uani 1 1 d . . . . .
H17A H 0.2680 0.3065 0.9795 0.083 Uiso 1 1 calc R U . . .
C18 C 0.2751(4) 0.2747(4) 0.7867(12) 0.075(3) Uani 1 1 d . . . . .
H18A H 0.2963 0.2677 0.8331 0.090 Uiso 1 1 calc R U . . .
C19 C 0.2609(3) 0.2611(3) 0.6302(10) 0.056(3) Uani 1 1 d . . . . .
H19A H 0.2726 0.2454 0.5724 0.067 Uiso 1 1 calc R U . . .
C20 C 0.2360(3) 0.2351(3) 0.2970(9) 0.059(3) Uani 1 1 d . . . . .
H20A H 0.2279 0.2060 0.3472 0.088 Uiso 1 1 calc R U . . .
H20B H 0.2250 0.2296 0.1885 0.088 Uiso 1 1 calc R U . . .
H20C H 0.2692 0.2548 0.2978 0.088 Uiso 1 1 calc R U . . .

loop_
_atom_site_aniso_label
_atom_site_aniso_U_11
_atom_site_aniso_U_22
_atom_site_aniso_U_33
_atom_site_aniso_U_23
_atom_site_aniso_U_13
_atom_site_aniso_U_12
Cd 0.0301(4) 0.0312(4) 0.0366(3) -0.0052(3) -0.0039(3) 0.0156(3)
N 0.039(4) 0.046(5) 0.040(4) -0.010(3) -0.006(4) 0.018(4)
O1 0.038(4) 0.040(4) 0.057(4) 0.003(3) 0.004(3) 0.011(3)
O2 0.039(4) 0.029(3) 0.071(4) -0.001(3) 0.002(3) 0.016(3)
O3 0.076(5) 0.037(4) 0.044(3) 0.002(3) -0.009(3) 0.025(4)
O4 0.042(4) 0.033(3) 0.045(3) 0.005(3) -0.004(3) 0.009(3)
O5 0.044(4) 0.034(4) 0.050(3) -0.006(3) 0.001(3) 0.009(3)
O6 0.046(4) 0.030(3) 0.033(3) 0.000(2) -0.007(3) 0.015(3)
C1 0.036(5) 0.040(5) 0.036(4) -0.009(4) -0.007(4) 0.022(4)
C2 0.033(5) 0.030(5) 0.021(4) -0.007(3) -0.008(3) 0.014(4)
C3 0.035(5) 0.031(5) 0.025(4) -0.003(3) 0.003(3) 0.015(4)
C4 0.033(5) 0.030(5) 0.034(4) -0.001(4) -0.004(4) 0.008(4)
C5 0.035(5) 0.032(5) 0.028(4) -0.003(4) 0.004(4) 0.015(4)
C6 0.044(6) 0.030(5) 0.032(4) -0.005(4) -0.004(4) 0.013(5)
C7 0.050(6) 0.039(6) 0.037(5) -0.002(4) 0.002(4) 0.024(5)
C9 0.048(6) 0.042(6) 0.052(5) -0.016(5) 0.008(5) -0.004(5)
C10 0.050(6) 0.053(6) 0.043(5) -0.008(5) 0.009(5) 0.011(5)
C11 0.041(6) 0.046(6) 0.040(5) -0.009(4) -0.009(4) 0.018(5)
C12 0.047(7) 0.112(10) 0.056(6) -0.053(6) 0.022(5) -0.032(6)
C13 0.068(8) 0.107(10) 0.044(6) -0.041(6) 0.008(5) -0.017(7)
C14 0.028(5) 0.030(5) 0.039(4) -0.001(4) 0.004(4) 0.010(4)
C15 0.050(6) 0.069(7) 0.039(5) 0.004(5) -0.006(4) 0.029(6)
C16 0.082(8) 0.067(7) 0.041(5) 0.006(5) 0.002(5) 0.036(7)
C17 0.082(9) 0.056(7) 0.051(6) 0.005(5) -0.024(6) 0.020(6)
C18 0.071(8) 0.081(9) 0.081(7) 0.003(7) -0.017(6) 0.045(7)
C19 0.059(7) 0.053(6) 0.067(6) -0.005(5) -0.020(5) 0.037(6)
C20 0.049(6) 0.061(7) 0.066(6) -0.015(5) 0.012(5) 0.027(5)

loop_
_atom_type_symbol
_atom_type_description
_atom_type_scat_dispersion_real
_atom_type_scat_dispersion_imag
_atom_type_scat_source
C C 0.0033 0.0016 'International Tables Vol C Tables 4.2.6.8 and 6.1.1.4'
H H 0.0000 0.0000 'International Tables Vol C Tables 4.2.6.8 and 6.1.1.4'
N N 0.0061 0.0033 'International Tables Vol C Tables 4.2.6.8 and 6.1.1.4'
O O 0.0106 0.0060 'International Tables Vol C Tables 4.2.6.8 and 6.1.1.4'
Cd Cd -0.8075 1.2024 'International Tables Vol C Tables 4.2.6.8 and 6.1.1.4'

loop_
_geom_angle_atom_site_label_1
_geom_angle_atom_site_label_2
_geom_angle_atom_site_label_3
_geom_angle
_geom_angle_site_symmetry_1
_geom_angle_site_symmetry_3
_geom_angle_publ_flag
O1 Cd O2 87.1(2) . 12_556 ?
O1 Cd O6 95.65(18) . 11_556 ?
O2 Cd O6 84.45(19) 12_556 11_556 ?
O1 Cd N 90.1(2) . 1_556 ?
O2 Cd N 88.7(2) 12_556 1_556 ?
O6 Cd N 170.8(2) 11_556 1_556 ?
O1 Cd O6 94.9(2) . 3 ?
O2 Cd O6 173.72(18) 12_556 3 ?
O6 Cd O6 89.4(2) 11_556 3 ?
N Cd O6 97.2(2) 1_556 3 ?
O1 Cd O5 172.98(19) . . ?
O2 Cd O5 95.2(2) 12_556 . ?
O6 Cd O5 91.19(18) 11_556 . ?
N Cd O5 83.3(2) 1_556 . ?
O6 Cd O5 83.54(19) 3 . ?
C13 N C9 114.9(7) . . ?
C13 N Cd 120.6(6) . 1_554 ?
C9 N Cd 124.2(6) . 1_554 ?
C5 O1 Cd 131.7(5) . . ?
C5 O2 Cd 125.3(5) . 11_556 ?
C6 O4 C4 110.4(6) . . ?
C7 O5 Cd 136.5(5) . . ?
C7 O6 Cd 124.0(5) . 12_556 ?
C7 O6 Cd 126.3(5) . 2 ?
Cd O6 Cd 109.67(19) 12_556 2 ?
C2 C1 C11 112.0(6) . . ?
C3 C2 C6 108.8(7) . . ?
C3 C2 C1 129.8(7) . . ?
C6 C2 C1 121.3(7) . . ?
C2 C3 C5 127.3(7) . . ?
C2 C3 C4 109.5(7) . . ?
C5 C3 C4 123.2(7) . . ?
O4 C4 C3 102.5(6) . . ?
O4 C4 C14 107.1(6) . . ?
C3 C4 C14 113.4(6) . . ?
O4 C4 C20 105.9(6) . . ?
C3 C4 C20 112.0(6) . . ?
C14 C4 C20 114.8(7) . . ?
O2 C5 O1 126.3(8) . . ?
O2 C5 C3 117.2(7) . . ?
O1 C5 C3 116.4(7) . . ?
O3 C6 O4 122.4(8) . . ?
O3 C6 C2 128.9(8) . . ?
O4 C6 C2 108.7(7) . . ?
O5 C7 O6 127.0(8) . . ?
N C9 C10 123.8(8) . . ?
C11 C10 C9 120.7(8) . . ?
C10 C11 C12 116.0(8) . . ?
C10 C11 C1 122.9(8) . . ?
C12 C11 C1 121.0(8) . . ?
C11 C12 C13 120.0(9) . . ?
N C13 C12 124.6(9) . . ?
C15 C14 C19 119.2(8) . . ?
C15 C14 C4 118.1(7) . . ?
C19 C14 C4 122.6(8) . . ?
C14 C15 C16 121.5(8) . . ?
C17 C16 C15 118.5(9) . . ?
C18 C17 C16 119.7(9) . . ?
C17 C18 C19 121.3(9) . . ?
C14 C19 C18 119.7(9) . . ?

loop_
_geom_bond_atom_site_label_1
_geom_bond_atom_site_label_2
_geom_bond_distance
_geom_bond_site_symmetry_2
_geom_bond_publ_flag
Cd O1 2.240(5) . ?
Cd O2 2.268(5) 12_556 ?
Cd O6 2.279(5) 11_556 ?
Cd N 2.308(6) 1_556 ?
Cd O6 2.317(5) 3 ?
Cd O5 2.339(5) . ?
N C13 1.297(10) . ?
N C9 1.320(9) . ?
N Cd 2.308(6) 1_554 ?
O1 C5 1.260(9) . ?
O2 C5 1.246(8) . ?
O2 Cd 2.268(5) 11_556 ?
O3 C6 1.197(8) . ?
O4 C6 1.340(9) . ?
O4 C4 1.472(8) . ?
O5 C7 1.222(8) . ?
O6 C7 1.258(8) . ?
O6 Cd 2.279(5) 12_556 ?
O6 Cd 2.317(5) 2 ?
C1 C2 1.501(9) . ?
C1 C11 1.510(10) . ?
C2 C3 1.335(9) . ?
C2 C6 1.465(10) . ?
C3 C5 1.488(10) . ?
C3 C4 1.509(10) . ?
C4 C14 1.514(10) . ?
C4 C20 1.541(10) . ?
C9 C10 1.381(10) . ?
C10 C11 1.335(11) . ?
C11 C12 1.358(11) . ?
C12 C13 1.378(11) . ?
C14 C15 1.367(10) . ?
C14 C19 1.376(10) . ?
C15 C16 1.406(10) . ?
C16 C17 1.381(12) . ?
C17 C18 1.369(12) . ?
C18 C19 1.387(11) . ?
